data_4030370
loop_
_publ_author_name
'Akhigbe, Joshua'
'Luciano, Michael'
'Zeller, Matthias'
'Br\"uckner, Christian'

_publ_section_title
;
 Mono- and Bisquinoline-Annulated Porphyrins from Porphyrin \b,\b'-Dione
 Oximes.
;
_journal_issue 1
_journal_name_full 'The Journal of organic chemistry'
_journal_page_first 499
_journal_paper_doi 10.1021/jo502511j
_journal_volume 80
_journal_year 2014
_chemical_formula_moiety 'C44 H24 N6 Pd, 0.3(C6 H14), 0.34(C H2 Cl2)'
_chemical_formula_sum 'C46.13 H28.86 Cl0.68 N6 Pd'
_chemical_formula_weight 797.52
_chemical_name_systematic
;
 ?
;
_space_group_crystal_system monoclinic
_space_group_IT_number 14
_space_group_name_Hall '-P 2ybc'
_space_group_name_H-M_alt 'P 1 21/c 1'
_symmetry_space_group_name_Hall '-P 2ybc'
_symmetry_space_group_name_H-M 'P 1 21/c 1'
_atom_sites_solution_hydrogens geom
_atom_sites_solution_primary direct
_atom_sites_solution_secondary difmap
_audit_creation_method SHELXL-2013
_cell_angle_alpha 90
_cell_angle_beta 91.9060(13)
_cell_angle_gamma 90
_cell_formula_units_Z 4
_cell_length_a 14.6776(5)
_cell_length_b 7.0794(2)
_cell_length_c 32.3824(11)
_cell_measurement_reflns_used 9942
_cell_measurement_temperature 100(2)
_cell_measurement_theta_max 66.9367
_cell_measurement_theta_min 3.0124
_cell_volume 3362.95(19)
_computing_cell_refinement 'SAINT V8.34A (Bruker, 2014)'
_computing_data_collection 'Apex2 v2014.1-0 (Bruker, 2014)'
_computing_data_reduction 'SAINT V8.34A (Bruker, 2014)'
_computing_structure_refinement
;  
SHELXL-2013 (Sheldrick, 2013), 
SHELXLE Rev645 (H\"ubschle et al., 2011)
;
_computing_structure_solution 'SHELXS-97 (Sheldrick, 2008)'
_diffrn_ambient_temperature 100(2)
_diffrn_measured_fraction_theta_full 0.971
_diffrn_measured_fraction_theta_max 0.982
_diffrn_measurement_device_type 'Bruker AXS Prospector CCD diffractometer'
_diffrn_measurement_method 'omega and phi scans'
_diffrn_radiation_monochromator 'laterally graded multilayer (Goebel) mirror'
_diffrn_radiation_type CuK\a
_diffrn_radiation_wavelength 1.54178
_diffrn_reflns_av_R_equivalents 0.0184
_diffrn_reflns_av_unetI/netI 0.0218
_diffrn_reflns_Laue_measured_fraction_full 0.971
_diffrn_reflns_Laue_measured_fraction_max 0.982
_diffrn_reflns_limit_h_max 15
_diffrn_reflns_limit_h_min -17
_diffrn_reflns_limit_k_max 8
_diffrn_reflns_limit_k_min -8
_diffrn_reflns_limit_l_max 38
_diffrn_reflns_limit_l_min -38
_diffrn_reflns_number 15657
_diffrn_reflns_point_group_measured_fraction_full 0.971
_diffrn_reflns_point_group_measured_fraction_max 0.982
_diffrn_reflns_theta_full 67.679
_diffrn_reflns_theta_max 67.070
_diffrn_reflns_theta_min 2.730
_diffrn_source 'I-mu-S microsource X-ray tube'
_exptl_absorpt_coefficient_mu 5.307
_exptl_absorpt_correction_T_max 0.7529
_exptl_absorpt_correction_T_min 0.6249
_exptl_absorpt_correction_type multi-scan
_exptl_absorpt_process_details 'Apex2 v2014.1-0 (Bruker, 2014)'
_exptl_crystal_colour black
_exptl_crystal_density_diffrn 1.575
_exptl_crystal_description rod
_exptl_crystal_F_000 1620.5
_exptl_crystal_size_max 0.170
_exptl_crystal_size_mid 0.070
_exptl_crystal_size_min 0.050
_refine_diff_density_max 0.523
_refine_diff_density_min -0.731
_refine_diff_density_rms 0.071
_refine_ls_extinction_method none
_refine_ls_goodness_of_fit_ref 1.105
_refine_ls_hydrogen_treatment constr
_refine_ls_matrix_type full
_refine_ls_number_parameters 539
_refine_ls_number_reflns 5917
_refine_ls_number_restraints 36
_refine_ls_restrained_S_all 1.113
_refine_ls_R_factor_all 0.0355
_refine_ls_R_factor_gt 0.0333
_refine_ls_shift/su_max 0.001
_refine_ls_shift/su_mean 0.000
_refine_ls_structure_factor_coef Fsqd
_refine_ls_weighting_details 'w=1/[\s^2^(Fo^2^)+(0.0266P)^2^+7.0357P] where P=(Fo^2^+2Fc^2^)/3'
_refine_ls_weighting_scheme calc
_refine_ls_wR_factor_gt 0.0786
_refine_ls_wR_factor_ref 0.0799
_reflns_Friedel_coverage 0.000
_reflns_number_gt 5604
_reflns_number_total 5917
_reflns_threshold_expression 'I > 2\s(I)'
_cod_data_source_file jo502511j_si_002.cif
_cod_data_source_block Prosp14mz008_0m
_cod_depositor_comments 'Adding full bibliography for 4030367--4030370.cif.'
_cod_database_code 4030370
_shelx_space_group_comment
;
The symmetry employed for this shelxl refinement is uniquely defined
by the following loop, which should always be used as a source of
symmetry information in preference to the above space-group names.
They are only intended as comments.
;
_shelx_estimated_absorpt_t_min 0.466
_shelx_estimated_absorpt_t_max 0.777
_shelxl_version_number 2013-4

loop_
_space_group_symop_operation_xyz
'x, y, z'
'-x, y+1/2, -z+1/2'
'-x, -y, -z'
'x, -y-1/2, z-1/2'

loop_
_atom_site_label
_atom_site_type_symbol
_atom_site_fract_x
_atom_site_fract_y
_atom_site_fract_z
_atom_site_U_iso_or_equiv
_atom_site_adp_type
_atom_site_occupancy
_atom_site_site_symmetry_order
_atom_site_calc_flag
_atom_site_refinement_flags_posn
_atom_site_refinement_flags_adp
_atom_site_refinement_flags_occupancy
_atom_site_disorder_assembly
_atom_site_disorder_group
C1 C -0.0983(2) 0.6152(4) 0.24905(8) 0.0220(6) Uani 1 1 d . . . . .
C2 C -0.1936(2) 0.5735(4) 0.24380(9) 0.0254(6) Uani 1 1 d . . . . .
H2 H -0.2257 0.5525 0.2182 0.031 Uiso 1 1 calc R U . . .
C3 C -0.2297(2) 0.5695(5) 0.28161(9) 0.0263(6) Uani 1 1 d . . . . .
H3 H -0.2919 0.5486 0.2875 0.032 Uiso 1 1 calc R U . . .
C4 C -0.15669(19) 0.6025(4) 0.31122(9) 0.0226(6) Uani 1 1 d . . . . .
C5 C -0.16576(19) 0.6095(4) 0.35352(9) 0.0241(6) Uani 1 1 d . . . . .
C6 C -0.0949(2) 0.6359(4) 0.38297(9) 0.0243(6) Uani 1 1 d . . . . .
C7 C -0.1046(2) 0.6316(5) 0.42688(9) 0.0278(7) Uani 1 1 d . . . . .
H7 H -0.1594 0.6099 0.4410 0.033 Uiso 1 1 calc R U . . .
C8 C -0.0211(2) 0.6643(5) 0.44455(9) 0.0266(6) Uani 1 1 d . . . . .
H8 H -0.0065 0.6696 0.4733 0.032 Uiso 1 1 calc R U . . .
C9 C 0.0411(2) 0.6895(4) 0.41184(9) 0.0235(6) Uani 1 1 d . . . . .
C10 C 0.1345(2) 0.7267(4) 0.41718(9) 0.0232(6) Uani 1 1 d . . . . .
C11 C 0.19624(19) 0.7274(4) 0.38550(8) 0.0228(6) Uani 1 1 d . . . . .
C12 C 0.2917(2) 0.7635(5) 0.39026(9) 0.0278(7) Uani 1 1 d . . . . .
H12 H 0.3227 0.8093 0.4145 0.033 Uiso 1 1 calc R U . . .
C13 C 0.3298(2) 0.7206(5) 0.35405(9) 0.0268(6) Uani 1 1 d . . . . .
H13 H 0.3926 0.7311 0.3481 0.032 Uiso 1 1 calc R U . . .
C14 C 0.25867(19) 0.6564(4) 0.32632(9) 0.0232(6) Uani 1 1 d . . . . .
C15 C 0.26836(19) 0.5906(4) 0.28496(9) 0.0224(6) Uani 1 1 d . . . . .
C16 C 0.19501(19) 0.5887(4) 0.25687(9) 0.0220(6) Uani 1 1 d . . . . .
C17 C 0.2103(2) 0.5732(4) 0.21332(9) 0.0244(6) Uani 1 1 d . . . . .
C18 C 0.1218(2) 0.6042(4) 0.19309(9) 0.0244(6) Uani 1 1 d . . . . .
C19 C 0.05859(19) 0.6252(4) 0.22585(8) 0.0211(6) Uani 1 1 d . . . . .
C20 C -0.0338(2) 0.6364(4) 0.21731(8) 0.0222(6) Uani 1 1 d . . . . .
C21 C -0.2606(2) 0.5972(5) 0.36952(9) 0.0293(7) Uani 1 1 d . . . . .
C22 C -0.3096(2) 0.4306(6) 0.36784(9) 0.0353(8) Uani 1 1 d . . . . .
H22 H -0.2837 0.3195 0.3567 0.042 Uiso 1 1 calc R U . . .
C23 C -0.3981(2) 0.4277(7) 0.38279(10) 0.0493(11) Uani 1 1 d . . . . .
H23 H -0.4327 0.3143 0.3816 0.059 Uiso 1 1 calc R U . . .
C24 C -0.4351(2) 0.5899(8) 0.39921(11) 0.0560(13) Uani 1 1 d . . . . .
H24 H -0.4951 0.5869 0.4094 0.067 Uiso 1 1 calc R U . . .
C25 C -0.3861(3) 0.7553(7) 0.40092(12) 0.0531(11) Uani 1 1 d . . . . .
H25 H -0.4119 0.8657 0.4124 0.064 Uiso 1 1 calc R U . . .
C26 C -0.2991(2) 0.7605(6) 0.38595(10) 0.0404(8) Uani 1 1 d . . . . .
H26 H -0.2653 0.8750 0.3868 0.048 Uiso 1 1 calc R U . . .
C27 C 0.1713(2) 0.7551(4) 0.46045(9) 0.0254(6) Uani 1 1 d . . . . .
C28 C 0.2379(2) 0.6338(5) 0.47702(9) 0.0293(7) Uani 1 1 d . . . . .
H28 H 0.2603 0.5338 0.4606 0.035 Uiso 1 1 calc R U . . .
C29 C 0.2720(2) 0.6576(5) 0.51727(10) 0.0349(8) Uani 1 1 d . . . . .
H29 H 0.3169 0.5734 0.5283 0.042 Uiso 1 1 calc R U . . .
C30 C 0.2405(2) 0.8035(5) 0.54122(10) 0.0363(8) Uani 1 1 d . . . . .
H30 H 0.2645 0.8212 0.5686 0.044 Uiso 1 1 calc R U . . .
C31 C 0.1741(2) 0.9234(5) 0.52531(10) 0.0366(8) Uani 1 1 d . . . . .
H31 H 0.1526 1.0239 0.5418 0.044 Uiso 1 1 calc R U . . .
C32 C 0.1386(2) 0.8982(5) 0.48534(9) 0.0312(7) Uani 1 1 d . . . . .
H32 H 0.0916 0.9793 0.4750 0.037 Uiso 1 1 calc R U . . .
C33 C 0.3545(2) 0.5319(4) 0.26809(9) 0.0254(6) Uani 1 1 d . . . . .
C34 C 0.4318(2) 0.4802(4) 0.29259(10) 0.0279(7) Uani 1 1 d . . . . .
H34 H 0.4272 0.4740 0.3217 0.034 Uiso 1 1 calc R U . . .
C35 C 0.5138(2) 0.4387(5) 0.27529(10) 0.0322(7) Uani 1 1 d . . . . .
H35 H 0.5650 0.4065 0.2926 0.039 Uiso 1 1 calc R U . . .
C36 C 0.5225(2) 0.4434(5) 0.23231(10) 0.0334(7) Uani 1 1 d . . . . .
H36 H 0.5800 0.4224 0.2206 0.040 Uiso 1 1 calc R U . . .
C37 C 0.4470(2) 0.4788(5) 0.20734(10) 0.0317(7) Uani 1 1 d . . . . .
H37 H 0.4521 0.4760 0.1782 0.038 Uiso 1 1 calc R U . . .
C38 C 0.3621(2) 0.5191(4) 0.22430(9) 0.0257(6) Uani 1 1 d . . . . .
C39 C -0.0584(2) 0.6653(4) 0.17354(9) 0.0241(6) Uani 1 1 d . . . . .
C40 C 0.0112(2) 0.6521(4) 0.14371(9) 0.0262(6) Uani 1 1 d . . . . .
C41 C -0.0102(2) 0.6885(5) 0.10168(9) 0.0307(7) Uani 1 1 d . . . . .
H41 H 0.0360 0.6773 0.0820 0.037 Uiso 1 1 calc R U . . .
C42 C -0.0965(2) 0.7396(5) 0.08870(9) 0.0328(7) Uani 1 1 d . . . . .
H42 H -0.1102 0.7629 0.0603 0.039 Uiso 1 1 calc R U . . .
C43 C -0.1642(2) 0.7572(5) 0.11782(9) 0.0314(7) Uani 1 1 d . . . . .
H43 H -0.2240 0.7942 0.1091 0.038 Uiso 1 1 calc R U . . .
C44 C -0.1455(2) 0.7215(4) 0.15897(9) 0.0275(6) Uani 1 1 d . . . . .
H44 H -0.1928 0.7353 0.1781 0.033 Uiso 1 1 calc R U . . .
C45 C 0.6405(7) 0.6738(13) 0.0510(3) 0.056(2) Uani 0.597(8) 1 d . U P A 1
H45A H 0.6750 0.6071 0.0300 0.083 Uiso 0.597(8) 1 calc DR U P A 1
H45B H 0.6375 0.5954 0.0758 0.083 Uiso 0.597(8) 1 calc DR U P A 1
H45C H 0.6709 0.7935 0.0579 0.083 Uiso 0.597(8) 1 calc DR U P A 1
C46 C 0.5417(5) 0.7144(12) 0.0336(3) 0.058(2) Uani 0.597(8) 1 d . U P A 1
H46A H 0.5387 0.8163 0.0126 0.070 Uiso 0.597(8) 1 calc R U P A 1
H46B H 0.4971 0.7370 0.0553 0.070 Uiso 0.597(8) 1 calc R U P A 1
C47 C 0.5359(5) 0.5079(12) 0.0143(2) 0.0491(19) Uani 0.597(8) 1 d . U P A 1
H47A H 0.5937 0.4786 0.0007 0.059 Uiso 0.597(8) 1 calc R U P A 1
H47B H 0.5280 0.4147 0.0367 0.059 Uiso 0.597(8) 1 calc R U P A 1
C48 C 0.6020(16) 0.647(4) 0.0109(6) 0.088(6) Uani 0.245(4) 1 d D U P B 2
H48A H 0.5962 0.5078 0.0085 0.105 Uiso 0.245(4) 1 calc R U P B 2
H48B H 0.6551 0.6905 -0.0046 0.105 Uiso 0.245(4) 1 calc R U P B 2
Cl1 Cl 0.4933(3) 0.7730(8) -0.00598(13) 0.0648(18) Uani 0.245(4) 1 d D U P B 2
Cl2 Cl 0.6076(6) 0.7267(16) 0.0659(3) 0.085(2) Uani 0.245(4) 1 d D U P B 2
C49 C 0.550(5) 0.538(8) 0.0285(8) 0.088(6) Uani 0.093(4) 1 d D U P C 3
H49A H 0.5762 0.4094 0.0261 0.105 Uiso 0.093(4) 1 calc R U P C 3
H49B H 0.4834 0.5336 0.0233 0.105 Uiso 0.093(4) 1 calc R U P C 3
Cl3 Cl 0.6076(15) 0.714(3) -0.0059(6) 0.106(7) Uani 0.093(4) 1 d D U P C 3
Cl4 Cl 0.5827(15) 0.654(3) 0.0797(7) 0.104(6) Uani 0.093(4) 1 d D U P C 3
N1 N -0.07584(16) 0.6254(3) 0.29042(7) 0.0214(5) Uani 1 1 d . . . . .
N2 N -0.00513(16) 0.6675(3) 0.37454(7) 0.0220(5) Uani 1 1 d . . . . .
N3 N 0.17726(16) 0.6719(3) 0.34502(7) 0.0214(5) Uani 1 1 d . . . . .
N4 N 0.10438(16) 0.6196(3) 0.26360(7) 0.0217(5) Uani 1 1 d . . . . .
N5 N 0.28950(17) 0.5472(4) 0.19675(7) 0.0271(5) Uani 1 1 d . . . . .
N6 N 0.10139(17) 0.6123(4) 0.15350(7) 0.0262(5) Uani 1 1 d . . . . .
Pd1 Pd 0.04974(2) 0.64794(3) 0.31843(2) 0.01914(8) Uani 1 1 d . . . . .

loop_
_atom_site_aniso_label
_atom_site_aniso_U_11
_atom_site_aniso_U_22
_atom_site_aniso_U_33
_atom_site_aniso_U_23
_atom_site_aniso_U_13
_atom_site_aniso_U_12
C1 0.0304(15) 0.0137(14) 0.0219(13) 0.0000(11) 0.0000(11) 0.0036(12)
C2 0.0300(15) 0.0219(16) 0.0241(14) 0.0005(12) -0.0033(12) 0.0025(13)
C3 0.0233(14) 0.0249(16) 0.0305(15) 0.0015(13) -0.0002(12) 0.0006(12)
C4 0.0229(14) 0.0185(15) 0.0263(14) 0.0017(12) 0.0013(11) 0.0036(11)
C5 0.0229(14) 0.0227(16) 0.0269(14) 0.0030(12) 0.0050(11) 0.0045(12)
C6 0.0266(15) 0.0226(16) 0.0237(14) 0.0012(12) 0.0023(11) 0.0040(12)
C7 0.0262(15) 0.0318(18) 0.0257(15) 0.0020(13) 0.0051(12) 0.0038(13)
C8 0.0304(15) 0.0296(18) 0.0200(13) 0.0002(12) 0.0011(11) 0.0030(13)
C9 0.0269(15) 0.0199(16) 0.0236(14) 0.0019(12) 0.0012(11) 0.0048(12)
C10 0.0273(15) 0.0197(15) 0.0227(14) 0.0008(12) 0.0005(11) 0.0019(12)
C11 0.0260(14) 0.0197(15) 0.0226(14) 0.0003(12) -0.0011(11) 0.0001(12)
C12 0.0280(15) 0.0297(18) 0.0257(15) 0.0011(13) -0.0016(12) -0.0048(13)
C13 0.0262(15) 0.0266(17) 0.0277(15) 0.0030(13) 0.0010(12) -0.0034(13)
C14 0.0262(14) 0.0189(15) 0.0245(14) 0.0051(12) 0.0021(11) 0.0007(12)
C15 0.0256(14) 0.0152(14) 0.0264(14) 0.0029(11) 0.0031(11) -0.0022(12)
C16 0.0265(14) 0.0152(14) 0.0247(14) 0.0005(11) 0.0056(11) -0.0009(11)
C17 0.0312(15) 0.0170(15) 0.0251(14) -0.0022(12) 0.0041(12) -0.0011(12)
C18 0.0313(15) 0.0188(16) 0.0233(14) -0.0017(12) 0.0045(12) -0.0017(12)
C19 0.0274(14) 0.0131(14) 0.0230(13) -0.0006(11) 0.0023(11) 0.0000(11)
C20 0.0324(15) 0.0135(14) 0.0207(14) -0.0001(11) 0.0005(11) 0.0006(12)
C21 0.0240(15) 0.042(2) 0.0215(14) 0.0060(13) 0.0008(11) 0.0050(14)
C22 0.0278(16) 0.058(2) 0.0201(14) -0.0021(15) -0.0010(12) -0.0031(16)
C23 0.0308(18) 0.090(3) 0.0271(17) 0.0066(19) -0.0038(14) -0.019(2)
C24 0.0229(17) 0.111(4) 0.0346(19) 0.011(2) 0.0044(14) 0.018(2)
C25 0.042(2) 0.071(3) 0.047(2) 0.017(2) 0.0143(17) 0.025(2)
C26 0.0385(19) 0.047(2) 0.0366(18) 0.0089(16) 0.0086(14) 0.0153(17)
C27 0.0288(15) 0.0243(17) 0.0232(14) 0.0007(12) 0.0013(12) -0.0042(13)
C28 0.0299(16) 0.0324(18) 0.0257(15) -0.0011(13) 0.0015(12) -0.0003(14)
C29 0.0327(17) 0.041(2) 0.0304(16) 0.0032(15) -0.0024(13) -0.0006(15)
C30 0.0433(19) 0.041(2) 0.0240(15) -0.0024(14) -0.0023(13) -0.0092(16)
C31 0.051(2) 0.0322(19) 0.0271(16) -0.0070(14) 0.0066(14) -0.0050(16)
C32 0.0377(17) 0.0283(18) 0.0277(15) 0.0007(13) 0.0020(13) 0.0009(14)
C33 0.0285(15) 0.0181(16) 0.0300(15) -0.0003(12) 0.0057(12) -0.0029(12)
C34 0.0283(15) 0.0232(17) 0.0323(16) 0.0002(13) 0.0019(12) -0.0014(13)
C35 0.0276(16) 0.0285(18) 0.0405(18) -0.0022(15) 0.0014(13) 0.0031(14)
C36 0.0289(16) 0.0286(18) 0.0433(18) -0.0063(15) 0.0080(14) 0.0034(14)
C37 0.0355(17) 0.0275(18) 0.0327(16) -0.0048(14) 0.0099(13) 0.0015(14)
C38 0.0274(15) 0.0189(15) 0.0310(15) -0.0019(12) 0.0039(12) -0.0008(12)
C39 0.0330(16) 0.0167(15) 0.0224(14) -0.0023(11) -0.0013(12) 0.0025(12)
C40 0.0373(17) 0.0158(15) 0.0255(15) -0.0022(12) 0.0007(12) -0.0008(13)
C41 0.0439(18) 0.0249(17) 0.0236(15) -0.0027(12) 0.0030(13) -0.0003(14)
C42 0.052(2) 0.0246(18) 0.0212(14) -0.0019(13) -0.0048(13) 0.0014(15)
C43 0.0405(18) 0.0230(17) 0.0301(16) -0.0023(13) -0.0062(13) 0.0053(14)
C44 0.0399(17) 0.0172(15) 0.0254(14) -0.0016(12) -0.0002(12) -0.0018(13)
C45 0.060(5) 0.038(5) 0.066(6) 0.021(4) -0.033(4) -0.008(4)
C46 0.047(4) 0.058(5) 0.070(5) -0.009(4) 0.001(3) 0.010(3)
C47 0.048(4) 0.057(5) 0.042(3) 0.010(3) 0.008(3) -0.005(3)
C48 0.067(9) 0.060(12) 0.136(10) 0.015(8) 0.011(7) 0.022(8)
Cl1 0.061(3) 0.084(4) 0.049(2) 0.012(2) 0.0092(18) 0.031(2)
Cl2 0.067(5) 0.089(7) 0.099(6) 0.016(4) 0.004(4) 0.009(4)
C49 0.067(9) 0.060(12) 0.136(10) 0.015(8) 0.011(7) 0.022(8)
Cl3 0.110(13) 0.068(13) 0.139(14) 0.024(9) -0.032(10) -0.013(10)
Cl4 0.068(11) 0.079(14) 0.166(13) 0.002(9) 0.024(9) 0.024(9)
N1 0.0243(12) 0.0191(13) 0.0210(11) -0.0010(9) 0.0029(9) 0.0018(10)
N2 0.0231(12) 0.0200(13) 0.0228(12) 0.0024(10) 0.0016(9) 0.0026(10)
N3 0.0238(12) 0.0182(13) 0.0224(11) 0.0012(10) 0.0023(9) 0.0009(10)
N4 0.0255(12) 0.0180(13) 0.0216(11) 0.0008(9) 0.0012(9) -0.0008(10)
N5 0.0323(13) 0.0217(14) 0.0275(12) -0.0029(11) 0.0060(10) -0.0004(11)
N6 0.0338(14) 0.0211(14) 0.0237(12) -0.0018(10) 0.0024(10) -0.0023(11)
Pd1 0.02212(12) 0.01666(12) 0.01872(11) 0.00085(8) 0.00184(7) 0.00124(8)

loop_
_atom_type_symbol
_atom_type_description
_atom_type_scat_dispersion_real
_atom_type_scat_dispersion_imag
_atom_type_scat_source
C C 0.0181 0.0091 'International Tables Vol C Tables 4.2.6.8 and 6.1.1.4'
H H 0.0000 0.0000 'International Tables Vol C Tables 4.2.6.8 and 6.1.1.4'
N N 0.0311 0.0180 'International Tables Vol C Tables 4.2.6.8 and 6.1.1.4'
Pd Pd 0.1215 3.9337 'International Tables Vol C Tables 4.2.6.8 and 6.1.1.4'
Cl Cl 0.3639 0.7018 'International Tables Vol C Tables 4.2.6.8 and 6.1.1.4'

loop_
_geom_angle_atom_site_label_1
_geom_angle_atom_site_label_2
_geom_angle_atom_site_label_3
_geom_angle
_geom_angle_site_symmetry_1
N1 C1 C20 123.6(3) .
N1 C1 C2 109.2(2) .
C20 C1 C2 127.1(3) .
C3 C2 C1 107.9(3) .
C3 C2 H2 126.1 .
C1 C2 H2 126.1 .
C2 C3 C4 107.2(3) .
C2 C3 H3 126.4 .
C4 C3 H3 126.4 .
C5 C4 N1 125.9(3) .
C5 C4 C3 125.1(3) .
N1 C4 C3 109.0(2) .
C4 C5 C6 125.9(3) .
C4 C5 C21 117.4(3) .
C6 C5 C21 116.6(3) .
N2 C6 C5 125.6(3) .
N2 C6 C7 109.1(3) .
C5 C6 C7 125.2(3) .
C8 C7 C6 107.3(3) .
C8 C7 H7 126.4 .
C6 C7 H7 126.4 .
C7 C8 C9 107.4(3) .
C7 C8 H8 126.3 .
C9 C8 H8 126.3 .
N2 C9 C10 125.6(3) .
N2 C9 C8 109.1(2) .
C10 C9 C8 125.3(3) .
C11 C10 C9 124.6(3) .
C11 C10 C27 117.7(3) .
C9 C10 C27 117.5(2) .
N3 C11 C10 125.5(3) .
N3 C11 C12 108.6(2) .
C10 C11 C12 125.6(3) .
C13 C12 C11 107.4(3) .
C13 C12 H12 126.3 .
C11 C12 H12 126.3 .
C12 C13 C14 107.6(3) .
C12 C13 H13 126.2 .
C14 C13 H13 126.2 .
N3 C14 C13 109.2(3) .
N3 C14 C15 124.0(3) .
C13 C14 C15 126.8(3) .
C16 C15 C14 121.2(3) .
C16 C15 C33 114.6(3) .
C14 C15 C33 124.0(3) .
N4 C16 C15 129.0(3) .
N4 C16 C17 110.6(2) .
C15 C16 C17 120.0(3) .
N5 C17 C16 125.6(3) .
N5 C17 C18 129.0(3) .
C16 C17 C18 105.3(2) .
N6 C18 C19 125.9(3) .
N6 C18 C17 128.4(3) .
C19 C18 C17 105.8(2) .
N4 C19 C20 129.0(3) .
N4 C19 C18 110.1(2) .
C20 C19 C18 120.8(3) .
C19 C20 C1 121.4(3) .
C19 C20 C39 114.3(3) .
C1 C20 C39 124.3(3) .
C22 C21 C26 120.3(3) .
C22 C21 C5 121.5(3) .
C26 C21 C5 118.2(3) .
C21 C22 C23 119.1(4) .
C21 C22 H22 120.5 .
C23 C22 H22 120.5 .
C24 C23 C22 120.1(4) .
C24 C23 H23 120.0 .
C22 C23 H23 120.0 .
C25 C24 C23 120.7(3) .
C25 C24 H24 119.7 .
C23 C24 H24 119.7 .
C24 C25 C26 119.8(4) .
C24 C25 H25 120.1 .
C26 C25 H25 120.1 .
C25 C26 C21 120.0(4) .
C25 C26 H26 120.0 .
C21 C26 H26 120.0 .
C32 C27 C28 118.5(3) .
C32 C27 C10 121.2(3) .
C28 C27 C10 120.2(3) .
C29 C28 C27 120.8(3) .
C29 C28 H28 119.6 .
C27 C28 H28 119.6 .
C30 C29 C28 120.1(3) .
C30 C29 H29 120.0 .
C28 C29 H29 120.0 .
C31 C30 C29 119.7(3) .
C31 C30 H30 120.1 .
C29 C30 H30 120.1 .
C30 C31 C32 120.5(3) .
C30 C31 H31 119.8 .
C32 C31 H31 119.8 .
C27 C32 C31 120.4(3) .
C27 C32 H32 119.8 .
C31 C32 H32 119.8 .
C34 C33 C38 117.0(3) .
C34 C33 C15 123.8(3) .
C38 C33 C15 119.2(3) .
C35 C34 C33 121.6(3) .
C35 C34 H34 119.2 .
C33 C34 H34 119.2 .
C34 C35 C36 120.5(3) .
C34 C35 H35 119.7 .
C36 C35 H35 119.7 .
C37 C36 C35 119.4(3) .
C37 C36 H36 120.3 .
C35 C36 H36 120.3 .
C36 C37 C38 121.0(3) .
C36 C37 H37 119.5 .
C38 C37 H37 119.5 .
N5 C38 C37 116.8(3) .
N5 C38 C33 123.2(3) .
C37 C38 C33 120.0(3) .
C44 C39 C40 116.9(3) .
C44 C39 C20 123.8(3) .
C40 C39 C20 119.1(3) .
N6 C40 C41 116.1(3) .
N6 C40 C39 123.9(3) .
C41 C40 C39 119.9(3) .
C42 C41 C40 121.2(3) .
C42 C41 H41 119.4 .
C40 C41 H41 119.4 .
C41 C42 C43 119.2(3) .
C41 C42 H42 120.4 .
C43 C42 H42 120.4 .
C44 C43 C42 120.9(3) .
C44 C43 H43 119.5 .
C42 C43 H43 119.5 .
C43 C44 C39 121.8(3) .
C43 C44 H44 119.1 .
C39 C44 H44 119.1 .
C46 C45 H45A 109.5 .
C46 C45 H45B 109.5 .
H45A C45 H45B 109.5 .
C46 C45 H45C 109.5 .
H45A C45 H45C 109.5 .
H45B C45 H45C 109.5 .
C45 C46 C47 90.5(6) .
C45 C46 H46A 113.6 .
C47 C46 H46A 113.6 .
C45 C46 H46B 113.6 .
C47 C46 H46B 113.6 .
H46A C46 H46B 110.8 .
C47 C47 C46 111.4(10) 3_665
C47 C47 H47A 109.3 3_665
C46 C47 H47A 109.3 .
C47 C47 H47B 109.3 3_665
C46 C47 H47B 109.3 .
H47A C47 H47B 108.0 .
Cl2 C48 Cl1 98.1(12) .
Cl2 C48 H48A 112.1 .
Cl1 C48 H48A 112.1 .
Cl2 C48 H48B 112.1 .
Cl1 C48 H48B 112.1 .
H48A C48 H48B 109.8 .
Cl3 C49 Cl4 97.2(17) .
Cl3 C49 H49A 112.3 .
Cl4 C49 H49A 112.3 .
Cl3 C49 H49B 112.3 .
Cl4 C49 H49B 112.3 .
H49A C49 H49B 109.9 .
C1 N1 C4 106.6(2) .
C1 N1 Pd1 128.70(19) .
C4 N1 Pd1 124.57(19) .
C6 N2 C9 107.1(2) .
C6 N2 Pd1 125.63(19) .
C9 N2 Pd1 126.81(19) .
C14 N3 C11 106.9(2) .
C14 N3 Pd1 127.70(19) .
C11 N3 Pd1 125.06(18) .
C16 N4 C19 108.1(2) .
C16 N4 Pd1 125.54(19) .
C19 N4 Pd1 126.34(19) .
C17 N5 C38 115.6(2) .
C18 N6 C40 114.9(3) .
N4 Pd1 N2 178.08(10) .
N4 Pd1 N1 88.87(9) .
N2 Pd1 N1 91.38(9) .
N4 Pd1 N3 89.64(9) .
N2 Pd1 N3 90.13(9) .
N1 Pd1 N3 178.45(9) .

loop_
_geom_bond_atom_site_label_1
_geom_bond_atom_site_label_2
_geom_bond_distance
_geom_bond_site_symmetry_2
C1 N1 1.371(4) .
C1 C20 1.429(4) .
C1 C2 1.434(4) .
C2 C3 1.350(4) .
C2 H2 0.9500 .
C3 C4 1.433(4) .
C3 H3 0.9500 .
C4 C5 1.381(4) .
C4 N1 1.393(4) .
C5 C6 1.400(4) .
C5 C21 1.505(4) .
C6 N2 1.373(4) .
C6 C7 1.434(4) .
C7 C8 1.355(4) .
C7 H7 0.9500 .
C8 C9 1.433(4) .
C8 H8 0.9500 .
C9 N2 1.375(4) .
C9 C10 1.400(4) .
C10 C11 1.391(4) .
C10 C27 1.498(4) .
C11 N3 1.388(4) .
C11 C12 1.427(4) .
C12 C13 1.351(4) .
C12 H12 0.9500 .
C13 C14 1.429(4) .
C13 H13 0.9500 .
C14 N3 1.362(4) .
C14 C15 1.430(4) .
C15 C16 1.386(4) .
C15 C33 1.455(4) .
C16 N4 1.372(4) .
C16 C17 1.440(4) .
C17 N5 1.309(4) .
C17 C18 1.453(4) .
C18 N6 1.308(4) .
C18 C19 1.440(4) .
C19 N4 1.376(4) .
C19 C20 1.378(4) .
C20 C39 1.465(4) .
C21 C22 1.381(5) .
C21 C26 1.400(5) .
C22 C23 1.401(5) .
C22 H22 0.9500 .
C23 C24 1.384(7) .
C23 H23 0.9500 .
C24 C25 1.375(7) .
C24 H24 0.9500 .
C25 C26 1.381(5) .
C25 H25 0.9500 .
C26 H26 0.9500 .
C27 C32 1.390(4) .
C27 C28 1.395(4) .
C28 C29 1.390(4) .
C28 H28 0.9500 .
C29 C30 1.380(5) .
C29 H29 0.9500 .
C30 C31 1.379(5) .
C30 H30 0.9500 .
C31 C32 1.391(4) .
C31 H31 0.9500 .
C32 H32 0.9500 .
C33 C34 1.411(4) .
C33 C38 1.429(4) .
C34 C35 1.376(4) .
C34 H34 0.9500 .
C35 C36 1.402(5) .
C35 H35 0.9500 .
C36 C37 1.373(5) .
C36 H36 0.9500 .
C37 C38 1.407(4) .
C37 H37 0.9500 .
C38 N5 1.381(4) .
C39 C44 1.406(4) .
C39 C40 1.431(4) .
C40 N6 1.381(4) .
C40 C41 1.410(4) .
C41 C42 1.370(5) .
C41 H41 0.9500 .
C42 C43 1.398(5) .
C42 H42 0.9500 .
C43 C44 1.375(4) .
C43 H43 0.9500 .
C44 H44 0.9500 .
C45 C46 1.566(11) .
C45 H45A 0.9800 .
C45 H45B 0.9800 .
C45 H45C 0.9800 .
C46 C47 1.591(12) .
C46 H46A 0.9900 .
C46 H46B 0.9900 .
C47 C47 1.383(14) 3_665
C47 H47A 0.9900 .
C47 H47B 0.9900 .
C48 Cl2 1.87(2) .
C48 Cl1 1.893(19) .
C48 H48A 0.9900 .
C48 H48B 0.9900 .
C49 Cl3 1.89(2) .
C49 Cl4 1.90(2) .
C49 H49A 0.9900 .
C49 H49B 0.9900 .
N1 Pd1 2.033(2) .
N2 Pd1 2.017(2) .
N3 Pd1 2.041(2) .
N4 Pd1 1.983(2) .

loop_
_geom_torsion_atom_site_label_1
_geom_torsion_atom_site_label_2
_geom_torsion_atom_site_label_3
_geom_torsion_atom_site_label_4
_geom_torsion
_geom_torsion_site_symmetry_4
N1 C1 C2 C3 3.5(3) .
C20 C1 C2 C3 -178.8(3) .
C1 C2 C3 C4 -1.9(4) .
C2 C3 C4 C5 179.9(3) .
C2 C3 C4 N1 -0.3(4) .
N1 C4 C5 C6 -1.8(5) .
C3 C4 C5 C6 177.9(3) .
N1 C4 C5 C21 175.0(3) .
C3 C4 C5 C21 -5.2(5) .
C4 C5 C6 N2 3.1(5) .
C21 C5 C6 N2 -173.8(3) .
C4 C5 C6 C7 -176.1(3) .
C21 C5 C6 C7 7.1(5) .
N2 C6 C7 C8 1.2(4) .
C5 C6 C7 C8 -179.6(3) .
C6 C7 C8 C9 0.1(4) .
C7 C8 C9 N2 -1.3(4) .
C7 C8 C9 C10 179.9(3) .
N2 C9 C10 C11 -7.1(5) .
C8 C9 C10 C11 171.5(3) .
N2 C9 C10 C27 177.2(3) .
C8 C9 C10 C27 -4.2(5) .
C9 C10 C11 N3 -7.4(5) .
C27 C10 C11 N3 168.3(3) .
C9 C10 C11 C12 -179.5(3) .
C27 C10 C11 C12 -3.8(5) .
N3 C11 C12 C13 -3.3(4) .
C10 C11 C12 C13 170.0(3) .
C11 C12 C13 C14 -0.2(4) .
C12 C13 C14 N3 3.7(4) .
C12 C13 C14 C15 -178.0(3) .
N3 C14 C15 C16 18.8(4) .
C13 C14 C15 C16 -159.3(3) .
N3 C14 C15 C33 -165.0(3) .
C13 C14 C15 C33 16.9(5) .
C14 C15 C16 N4 -9.8(5) .
C33 C15 C16 N4 173.7(3) .
C14 C15 C16 C17 162.7(3) .
C33 C15 C16 C17 -13.8(4) .
N4 C16 C17 N5 178.7(3) .
C15 C16 C17 N5 4.9(5) .
N4 C16 C17 C18 2.1(3) .
C15 C16 C17 C18 -171.6(3) .
N5 C17 C18 N6 0.3(5) .
C16 C17 C18 N6 176.7(3) .
N5 C17 C18 C19 -179.6(3) .
C16 C17 C18 C19 -3.3(3) .
N6 C18 C19 N4 -176.5(3) .
C17 C18 C19 N4 3.4(3) .
N6 C18 C19 C20 7.1(5) .
C17 C18 C19 C20 -172.9(3) .
N4 C19 C20 C1 -9.7(5) .
C18 C19 C20 C1 165.9(3) .
N4 C19 C20 C39 172.2(3) .
C18 C19 C20 C39 -12.2(4) .
N1 C1 C20 C19 15.3(4) .
C2 C1 C20 C19 -162.0(3) .
N1 C1 C20 C39 -166.7(3) .
C2 C1 C20 C39 15.9(5) .
C4 C5 C21 C22 71.3(4) .
C6 C5 C21 C22 -111.6(3) .
C4 C5 C21 C26 -108.1(3) .
C6 C5 C21 C26 69.1(4) .
C26 C21 C22 C23 0.0(5) .
C5 C21 C22 C23 -179.3(3) .
C21 C22 C23 C24 -0.5(5) .
C22 C23 C24 C25 0.3(5) .
C23 C24 C25 C26 0.3(6) .
C24 C25 C26 C21 -0.7(5) .
C22 C21 C26 C25 0.6(5) .
C5 C21 C26 C25 179.9(3) .
C11 C10 C27 C32 124.6(3) .
C9 C10 C27 C32 -59.3(4) .
C11 C10 C27 C28 -57.2(4) .
C9 C10 C27 C28 118.8(3) .
C32 C27 C28 C29 -1.1(5) .
C10 C27 C28 C29 -179.4(3) .
C27 C28 C29 C30 -0.6(5) .
C28 C29 C30 C31 1.1(5) .
C29 C30 C31 C32 0.1(5) .
C28 C27 C32 C31 2.4(5) .
C10 C27 C32 C31 -179.4(3) .
C30 C31 C32 C27 -1.9(5) .
C16 C15 C33 C34 -164.3(3) .
C14 C15 C33 C34 19.3(5) .
C16 C15 C33 C38 13.7(4) .
C14 C15 C33 C38 -162.7(3) .
C38 C33 C34 C35 6.7(5) .
C15 C33 C34 C35 -175.3(3) .
C33 C34 C35 C36 -1.1(5) .
C34 C35 C36 C37 -3.9(5) .
C35 C36 C37 C38 3.0(5) .
C36 C37 C38 N5 -178.1(3) .
C36 C37 C38 C33 2.7(5) .
C34 C33 C38 N5 173.5(3) .
C15 C33 C38 N5 -4.7(5) .
C34 C33 C38 C37 -7.4(4) .
C15 C33 C38 C37 174.4(3) .
C19 C20 C39 C44 -165.6(3) .
C1 C20 C39 C44 16.3(5) .
C19 C20 C39 C40 8.8(4) .
C1 C20 C39 C40 -169.3(3) .
C44 C39 C40 N6 175.1(3) .
C20 C39 C40 N6 0.4(4) .
C44 C39 C40 C41 -2.2(4) .
C20 C39 C40 C41 -176.9(3) .
N6 C40 C41 C42 -176.4(3) .
C39 C40 C41 C42 1.1(5) .
C40 C41 C42 C43 0.4(5) .
C41 C42 C43 C44 -0.8(5) .
C42 C43 C44 C39 -0.3(5) .
C40 C39 C44 C43 1.8(4) .
C20 C39 C44 C43 176.3(3) .
C45 C46 C47 C47 -165.0(8) 3_665
C20 C1 N1 C4 178.6(3) .
C2 C1 N1 C4 -3.6(3) .
C20 C1 N1 Pd1 -6.0(4) .
C2 C1 N1 Pd1 171.8(2) .
C5 C4 N1 C1 -177.7(3) .
C3 C4 N1 C1 2.5(3) .
C5 C4 N1 Pd1 6.6(4) .
C3 C4 N1 Pd1 -173.2(2) .
C5 C6 N2 C9 178.7(3) .
C7 C6 N2 C9 -2.0(3) .
C5 C6 N2 Pd1 -9.1(4) .
C7 C6 N2 Pd1 170.2(2) .
C10 C9 N2 C6 -179.2(3) .
C8 C9 N2 C6 2.1(3) .
C10 C9 N2 Pd1 8.7(4) .
C8 C9 N2 Pd1 -170.0(2) .
C13 C14 N3 C11 -5.7(3) .
C15 C14 N3 C11 175.9(3) .
C13 C14 N3 Pd1 168.2(2) .
C15 C14 N3 Pd1 -10.2(4) .
C10 C11 N3 C14 -167.7(3) .
C12 C11 N3 C14 5.5(3) .
C10 C11 N3 Pd1 18.2(4) .
C12 C11 N3 Pd1 -168.6(2) .
C15 C16 N4 C19 173.0(3) .
C17 C16 N4 C19 0.0(3) .
C15 C16 N4 Pd1 -7.6(4) .
C17 C16 N4 Pd1 179.36(19) .
C20 C19 N4 C16 173.8(3) .
C18 C19 N4 C16 -2.2(3) .
C20 C19 N4 Pd1 -5.6(4) .
C18 C19 N4 Pd1 178.46(19) .
C16 C17 N5 C38 5.0(4) .
C18 C17 N5 C38 -179.3(3) .
C37 C38 N5 C17 176.1(3) .
C33 C38 N5 C17 -4.8(4) .
C19 C18 N6 C40 2.7(4) .
C17 C18 N6 C40 -177.3(3) .
C41 C40 N6 C18 171.2(3) .
C39 C40 N6 C18 -6.2(4) .
